data_7248184
loop_
_publ_author_name
'Tretyakov, Evgeny'
'Gorbunov, Dmitry'
'Gritsan, Nina'
'Keerthi, Ashok'
'Baumgarten, Martin'
'Schollmeyer, Dieter'
'Ivanov, Mikhail'
'Sergeeva, Anna'
'Fedin, Matvey'

_publ_section_title
;
 Synthesis and photoinduced behavior of DPP-anchored nitronyl nitroxides:
 a multifaceted approach
;
_journal_issue 9
_journal_name_full 'RSC Advances'
_journal_page_first 6178
_journal_page_last 6189
_journal_paper_doi 10.1039/D4RA00916A
_journal_volume 14
_journal_year 2024
_chemical_formula_moiety 'C40 H54 N6 O6 S2, C H2 Cl2'
_chemical_formula_sum 'C41 H56 Cl2 N6 O6 S2'
_chemical_formula_weight 863.93
_chemical_name_systematic
3,6-Bis(5-(4,4,5,5-tetramethyl-4,5-dihydro-3oxid-1-oxyl-1-H-imidazol-2-yl)-thiophene-2yl)-2,5-dihexyl-2,5-dihydropyrrolo[3,4-c]pyrrole-1,4-dione
_space_group_crystal_system triclinic
_space_group_IT_number 2
_space_group_name_Hall '-P 1'
_space_group_name_H-M_alt 'P -1'
_atom_sites_solution_hydrogens geom
_audit_block_doi 10.5517/ccdc.csd.cc221nc5
_audit_creation_method SHELXL-2014/7
_audit_update_record
;
2019-04-05 deposited with the CCDC.	2024-02-12 downloaded from the CCDC.
;
_cell_angle_alpha 67.095(10)
_cell_angle_beta 88.242(11)
_cell_angle_gamma 84.135(11)
_cell_formula_units_Z 2
_cell_length_a 7.4729(10)
_cell_length_b 16.121(2)
_cell_length_c 19.743(3)
_cell_measurement_reflns_used 11587
_cell_measurement_temperature 193(2)
_cell_measurement_theta_max 62.22
_cell_measurement_theta_min 2.99
_cell_volume 2179.3(5)
_computing_cell_refinement 'STOE X-AREA'
_computing_data_collection 'STOE X-AREA'
_computing_data_reduction 'STOE X-RED'
_computing_structure_refinement 'SHELXL-2014/7 (Sheldrick, 2014)'
_computing_structure_solution SHELXT-2014
_diffrn_ambient_temperature 193(2)
_diffrn_detector 'image plate (34 cm diameter)'
_diffrn_detector_area_resol_mean 6.67
_diffrn_detector_type STOE
_diffrn_measured_fraction_theta_full 0.945
_diffrn_measured_fraction_theta_max 0.936
_diffrn_measurement_details ' 1130 frames, detector distance = 40 mm  '
_diffrn_measurement_device '2-circle goniometer'
_diffrn_measurement_device_type 'STOE IPDS 2T'
_diffrn_measurement_method 'rotation method'
_diffrn_radiation_monochromator 'X-ray mirror'
_diffrn_radiation_type CuK\a
_diffrn_radiation_wavelength 1.54178
_diffrn_reflns_av_R_equivalents 0.1830
_diffrn_reflns_av_unetI/netI 0.2738
_diffrn_reflns_Laue_measured_fraction_full 0.945
_diffrn_reflns_Laue_measured_fraction_max 0.936
_diffrn_reflns_limit_h_max 8
_diffrn_reflns_limit_h_min -8
_diffrn_reflns_limit_k_max 18
_diffrn_reflns_limit_k_min -19
_diffrn_reflns_limit_l_max 22
_diffrn_reflns_limit_l_min -20
_diffrn_reflns_number 24811
_diffrn_reflns_point_group_measured_fraction_full 0.945
_diffrn_reflns_point_group_measured_fraction_max 0.936
_diffrn_reflns_theta_full 67.679
_diffrn_reflns_theta_max 68.141
_diffrn_reflns_theta_min 2.429
_diffrn_source 'Incoatec microSource Cu'
_exptl_absorpt_coefficient_mu 2.662
_exptl_absorpt_correction_T_max 0.9602
_exptl_absorpt_correction_T_min 0.7125
_exptl_absorpt_correction_type integration
_exptl_crystal_colour black
_exptl_crystal_density_diffrn 1.317
_exptl_crystal_description needle
_exptl_crystal_F_000 916
_exptl_crystal_size_max 0.180
_exptl_crystal_size_mid 0.020
_exptl_crystal_size_min 0.020
_refine_diff_density_max 0.519
_refine_diff_density_min -0.916
_refine_diff_density_rms 0.178
_refine_ls_extinction_method none
_refine_ls_goodness_of_fit_ref 0.883
_refine_ls_hydrogen_treatment constr
_refine_ls_matrix_type full
_refine_ls_number_parameters 550
_refine_ls_number_reflns 7446
_refine_ls_number_restraints 42
_refine_ls_restrained_S_all 0.881
_refine_ls_R_factor_all 0.3430
_refine_ls_R_factor_gt 0.1407
_refine_ls_shift/su_max 0.000
_refine_ls_shift/su_mean 0.000
_refine_ls_structure_factor_coef Fsqd
_refine_ls_weighting_details 'w=1/[\s^2^(Fo^2^)+(0.2000P)^2^] where P=(Fo^2^+2Fc^2^)/3'
_refine_ls_weighting_scheme calc
_refine_ls_wR_factor_gt 0.3299
_refine_ls_wR_factor_ref 0.4395
_reflns_Friedel_coverage 0.000
_reflns_number_gt 1621
_reflns_number_total 7446
_reflns_threshold_expression 'I > 2\s(I)'
_cod_data_source_file d4ra00916a2.cif
_cod_data_source_block NN2-DPP
_cod_original_cell_volume 2179.4(5)
_cod_database_code 7248184
_shelx_shelxl_version_number 2014/7
_shelx_space_group_comment
;
The symmetry employed for this shelxl refinement is uniquely defined
by the following loop, which should always be used as a source of
symmetry information in preference to the above space-group names.
They are only intended as comments.
;
_shelx_estimated_absorpt_t_min 0.646
_shelx_estimated_absorpt_t_max 0.949

loop_
_space_group_symop_operation_xyz
'x, y, z'
'-x, -y, -z'

loop_
_atom_site_label
_atom_site_type_symbol
_atom_site_fract_x
_atom_site_fract_y
_atom_site_fract_z
_atom_site_U_iso_or_equiv
_atom_site_adp_type
_atom_site_occupancy
_atom_site_site_symmetry_order
_atom_site_calc_flag
_atom_site_refinement_flags_posn
_atom_site_refinement_flags_adp
_atom_site_refinement_flags_occupancy
_atom_site_disorder_assembly
_atom_site_disorder_group
C1A C 0.6208(19) 0.3949(11) 0.5581(10) 0.074(4) Uani 1 1 d . . . . .
C2A C 0.5385(18) 0.4652(9) 0.4907(10) 0.064(4) Uani 1 1 d . . . . .
C3A C 0.5137(18) 0.4817(11) 0.4182(10) 0.074(4) Uani 1 1 d . . . . .
N4A N 0.4175(15) 0.5673(8) 0.3864(8) 0.077(4) Uani 1 1 d . . . . .
C5A C 0.5819(19) 0.4256(11) 0.3769(10) 0.081(5) Uani 1 1 d . . . . .
C6A C 0.6721(19) 0.3386(10) 0.4113(9) 0.075(4) Uani 1 1 d . . . . .
H6A H 0.6910 0.3093 0.4629 0.090 Uiso 1 1 calc R U . . .
C7A C 0.7321(19) 0.2989(11) 0.3604(9) 0.072(4) Uani 1 1 d . . . . .
H7A H 0.7927 0.2398 0.3741 0.086 Uiso 1 1 calc R U . . .
C8A C 0.6921(16) 0.3556(10) 0.2905(10) 0.067(4) Uani 1 1 d . . . . .
S9A S 0.5823(5) 0.4605(3) 0.2842(3) 0.0794(13) Uani 1 1 d . . . . .
C10A C 0.729(2) 0.3426(12) 0.2237(11) 0.076(4) Uani 1 1 d . . . . .
N11A N 0.8235(16) 0.2699(9) 0.2182(8) 0.072(3) Uani 1 1 d . . . . .
C12A C 0.8577(17) 0.2810(10) 0.1412(9) 0.067(4) Uani 1 1 d . . . . .
C13A C 0.713(2) 0.3591(10) 0.0978(10) 0.077(4) Uani 1 1 d . . . . .
N14A N 0.6838(17) 0.3986(10) 0.1567(9) 0.082(4) Uani 1 1 d . . . . .
C15A C 0.830(3) 0.1912(11) 0.1308(11) 0.117(7) Uani 1 1 d . . . . .
H15A H 0.7025 0.1803 0.1375 0.175 Uiso 1 1 calc R U . . .
H15B H 0.9027 0.1404 0.1672 0.175 Uiso 1 1 calc R U . . .
H15C H 0.8666 0.1970 0.0812 0.175 Uiso 1 1 calc R U . . .
C16A C 1.058(2) 0.3001(12) 0.1229(10) 0.102(6) Uani 1 1 d . . . . .
H16A H 1.0805 0.3099 0.0713 0.154 Uiso 1 1 calc R U . . .
H16B H 1.1371 0.2481 0.1547 0.154 Uiso 1 1 calc R U . . .
H16C H 1.0808 0.3542 0.1311 0.154 Uiso 1 1 calc R U . . .
C17A C 0.531(2) 0.3305(11) 0.0889(10) 0.106(6) Uani 1 1 d . . . . .
H17A H 0.4439 0.3841 0.0691 0.159 Uiso 1 1 calc R U . . .
H17B H 0.4901 0.2896 0.1368 0.159 Uiso 1 1 calc R U . . .
H17C H 0.5412 0.2992 0.0549 0.159 Uiso 1 1 calc R U . . .
C18A C 0.772(2) 0.4282(11) 0.0251(10) 0.111(6) Uani 1 1 d . . . . .
H18A H 0.8255 0.3968 -0.0054 0.167 Uiso 1 1 calc R U . . .
H18B H 0.8604 0.4634 0.0343 0.167 Uiso 1 1 calc R U . . .
H18C H 0.6670 0.4689 -0.0006 0.167 Uiso 1 1 calc R U . . .
O19A O 0.8931(14) 0.2003(7) 0.2722(6) 0.084(3) Uani 1 1 d . . . . .
O20A O 0.5980(15) 0.4791(8) 0.1403(6) 0.100(4) Uani 1 1 d . . . . .
O21A O 0.7067(13) 0.3195(7) 0.5766(6) 0.084(3) Uani 1 1 d . . . . .
C22A C 0.3403(19) 0.6102(10) 0.3152(9) 0.075(4) Uani 1 1 d . . . . .
H22A H 0.2203 0.6400 0.3193 0.090 Uiso 1 1 calc R U . . .
H22B H 0.3220 0.5631 0.2963 0.090 Uiso 1 1 calc R U . . .
C23A C 0.4485(19) 0.6803(10) 0.2590(9) 0.081(5) Uani 1 1 d . . . . .
H23A H 0.5752 0.6545 0.2610 0.097 Uiso 1 1 calc R U . . .
H23B H 0.4464 0.7337 0.2721 0.097 Uiso 1 1 calc R U . . .
C24A C 0.374(2) 0.7111(11) 0.1790(9) 0.091(5) Uani 1 1 d . . . . .
H24A H 0.3873 0.6586 0.1644 0.110 Uiso 1 1 calc R U . . .
H24B H 0.2446 0.7312 0.1783 0.110 Uiso 1 1 calc R U . . .
C25A C 0.468(3) 0.7862(12) 0.1239(9) 0.098(6) Uani 1 1 d . . . . .
H25A H 0.4437 0.8408 0.1355 0.117 Uiso 1 1 calc R U . . .
H25B H 0.5995 0.7688 0.1289 0.117 Uiso 1 1 calc R U . . .
C26A C 0.416(3) 0.8089(14) 0.0494(12) 0.131(8) Uani 1 1 d . . . . .
H26A H 0.2845 0.8259 0.0458 0.157 Uiso 1 1 calc R U . . .
H26B H 0.4372 0.7529 0.0397 0.157 Uiso 1 1 calc R U . . .
C27A C 0.501(3) 0.8815(16) -0.0114(13) 0.167(10) Uani 1 1 d . . . . .
H27A H 0.6318 0.8698 -0.0066 0.250 Uiso 1 1 calc R U . . .
H27B H 0.4626 0.9402 -0.0089 0.250 Uiso 1 1 calc R U . . .
H27C H 0.4629 0.8822 -0.0588 0.250 Uiso 1 1 calc R U . . .
C1B C -0.0751(18) 0.5610(10) 0.4075(10) 0.069(4) Uani 1 1 d . . . . .
C2B C 0.0072(18) 0.4859(9) 0.4709(8) 0.064(4) Uani 1 1 d . . . . .
C3B C 0.0920(18) 0.3980(9) 0.4936(10) 0.069(4) Uani 1 1 d . . . . .
N4B N 0.1302(14) 0.3701(8) 0.5662(7) 0.064(3) Uani 1 1 d . . . . .
C5B C 0.1328(17) 0.3462(9) 0.4473(9) 0.066(4) Uani 1 1 d . . . . .
C6B C 0.1452(18) 0.3851(11) 0.3709(9) 0.073(4) Uani 1 1 d . . . . .
H6B H 0.1219 0.4482 0.3430 0.088 Uiso 1 1 calc R U . . .
C7B C 0.1960(19) 0.3212(10) 0.3387(10) 0.078(4) Uani 1 1 d . . . . .
H7B H 0.2098 0.3355 0.2875 0.093 Uiso 1 1 calc R U . . .
C8B C 0.2219(17) 0.2359(9) 0.3926(8) 0.064(4) Uani 1 1 d . . . . .
S9B S 0.1794(5) 0.2311(2) 0.4788(2) 0.0718(12) Uani 1 1 d . . . . .
C10B C 0.2721(19) 0.1549(10) 0.3762(10) 0.069(4) Uani 1 1 d . . . . .
N11B N 0.3390(15) 0.1507(8) 0.3140(8) 0.068(3) Uani 1 1 d . . . . .
C12B C 0.3915(18) 0.0524(9) 0.3252(9) 0.069(4) Uani 1 1 d . . . . .
C13B C 0.2857(17) 0.0003(9) 0.3924(9) 0.068(4) Uani 1 1 d . . . . .
N14B N 0.2607(15) 0.0711(8) 0.4265(8) 0.066(3) Uani 1 1 d . . . . .
C15B C 0.355(2) 0.0407(10) 0.2540(9) 0.087(5) Uani 1 1 d . . . . .
H15D H 0.4347 0.0759 0.2154 0.130 Uiso 1 1 calc R U . . .
H15E H 0.2294 0.0622 0.2387 0.130 Uiso 1 1 calc R U . . .
H15F H 0.3772 -0.0234 0.2619 0.130 Uiso 1 1 calc R U . . .
C16B C 0.6007(17) 0.0397(10) 0.3388(9) 0.080(5) Uani 1 1 d . . . . .
H16D H 0.6594 0.0802 0.2951 0.120 Uiso 1 1 calc R U . . .
H16E H 0.6463 -0.0232 0.3488 0.120 Uiso 1 1 calc R U . . .
H16F H 0.6267 0.0542 0.3811 0.120 Uiso 1 1 calc R U . . .
C17B C 0.0911(19) -0.0122(10) 0.3724(9) 0.086(5) Uani 1 1 d . . . . .
H17D H 0.0302 0.0468 0.3416 0.129 Uiso 1 1 calc R U . . .
H17E H 0.0228 -0.0388 0.4176 0.129 Uiso 1 1 calc R U . . .
H17F H 0.0989 -0.0523 0.3456 0.129 Uiso 1 1 calc R U . . .
C18B C 0.3771(19) -0.0885(9) 0.4472(8) 0.078(4) Uani 1 1 d . . . . .
H18D H 0.3894 -0.1337 0.4250 0.117 Uiso 1 1 calc R U . . .
H18E H 0.3040 -0.1103 0.4916 0.117 Uiso 1 1 calc R U . . .
H18F H 0.4964 -0.0787 0.4601 0.117 Uiso 1 1 calc R U . . .
O19B O 0.3727(14) 0.2168(7) 0.2552(6) 0.081(3) Uani 1 1 d . . . . .
O20B O 0.2104(13) 0.0511(6) 0.4934(7) 0.081(3) Uani 1 1 d . . . . .
O21B O -0.0956(12) 0.5739(6) 0.3411(7) 0.078(3) Uani 1 1 d . . . . .
C22B C 0.2279(18) 0.2875(9) 0.6156(8) 0.068(4) Uani 1 1 d . . . . .
H22C H 0.3002 0.3020 0.6500 0.081 Uiso 1 1 calc R U . . .
H22D H 0.3127 0.2637 0.5864 0.081 Uiso 1 1 calc R U . . .
C23B C 0.112(2) 0.2145(10) 0.6595(9) 0.087(5) Uani 1 1 d . U . . .
H23C H 0.0827 0.1807 0.6295 0.105 Uiso 0.4 1 calc R U P A 1
H23D H -0.0018 0.2425 0.6716 0.105 Uiso 0.4 1 calc R U P A 1
H23E H -0.0149 0.2404 0.6508 0.105 Uiso 0.6 1 calc R U P B 2
H23F H 0.1283 0.1663 0.6399 0.105 Uiso 0.6 1 calc R U P B 2
C24B C 0.216(7) 0.141(3) 0.738(3) 0.097(13) Uani 0.4 1 d . U P C 1
H24C H 0.3291 0.1146 0.7249 0.117 Uiso 0.4 1 calc R U P C 1
H24D H 0.2488 0.1772 0.7663 0.117 Uiso 0.4 1 calc R U P C 1
C25B C 0.120(8) 0.068(3) 0.788(3) 0.115(13) Uani 0.4 1 d . U P C 1
H25C H 0.2079 0.0189 0.8194 0.138 Uiso 0.4 1 calc R U P C 1
H25D H 0.0522 0.0434 0.7588 0.138 Uiso 0.4 1 calc R U P C 1
C26B C -0.009(7) 0.100(4) 0.836(3) 0.105(13) Uani 0.4 1 d . U P C 1
H26C H -0.1141 0.1380 0.8068 0.126 Uiso 0.4 1 calc R U P C 1
H26D H 0.0515 0.1347 0.8583 0.126 Uiso 0.4 1 calc R U P C 1
C24C C 0.141(4) 0.175(2) 0.734(2) 0.084(8) Uani 0.6 1 d . U P C 2
H24E H 0.1362 0.2239 0.7527 0.101 Uiso 0.6 1 calc R U P C 2
H24F H 0.2660 0.1451 0.7425 0.101 Uiso 0.6 1 calc R U P C 2
C25C C 0.018(4) 0.1048(16) 0.7830(17) 0.067(6) Uani 0.6 1 d . U P C 2
H25E H 0.0125 0.0585 0.7620 0.080 Uiso 0.6 1 calc R U P C 2
H25F H -0.1046 0.1358 0.7798 0.080 Uiso 0.6 1 calc R U P C 2
C26C C 0.071(5) 0.055(2) 0.8664(17) 0.111(10) Uani 0.6 1 d . U P C 2
H26E H 0.1829 0.0143 0.8721 0.133 Uiso 0.6 1 calc R U P C 2
H26F H 0.0902 0.0993 0.8880 0.133 Uiso 0.6 1 calc R U P C 2
C27B C -0.077(3) 0.0024(12) 0.9033(11) 0.131(7) Uani 1 1 d . U . . .
H27D H -0.1611 0.0186 0.9362 0.197 Uiso 0.4 1 calc R U P C 1
H27E H -0.1363 -0.0316 0.8803 0.197 Uiso 0.4 1 calc R U P C 1
H27F H 0.0283 -0.0349 0.9315 0.197 Uiso 0.4 1 calc R U P C 1
H27G H -0.0479 -0.0297 0.9557 0.197 Uiso 0.6 1 calc R U P C 2
H27H H -0.1872 0.0432 0.8974 0.197 Uiso 0.6 1 calc R U P C 2
H27I H -0.0948 -0.0414 0.8816 0.197 Uiso 0.6 1 calc R U P C 2
C1L C -0.085(2) 0.6040(11) 0.1649(11) 0.123(7) Uani 1 1 d . . . . .
H1LA H -0.2001 0.5790 0.1642 0.147 Uiso 1 1 calc R U . . .
H1LB H -0.0833 0.6200 0.2084 0.147 Uiso 1 1 calc R U . . .
Cl1 Cl 0.1011(9) 0.5212(4) 0.1698(3) 0.147(2) Uani 1 1 d . . . . .
Cl2 Cl -0.0644(8) 0.7010(4) 0.0838(4) 0.148(2) Uani 1 1 d . . . . .

loop_
_atom_site_aniso_label
_atom_site_aniso_U_11
_atom_site_aniso_U_22
_atom_site_aniso_U_33
_atom_site_aniso_U_23
_atom_site_aniso_U_13
_atom_site_aniso_U_12
C1A 0.061(9) 0.084(12) 0.092(14) -0.048(12) 0.009(9) -0.027(8)
C2A 0.059(8) 0.070(10) 0.070(11) -0.033(9) 0.013(8) -0.015(7)
C3A 0.055(8) 0.091(12) 0.085(14) -0.041(11) 0.008(8) -0.025(8)
N4A 0.063(7) 0.059(8) 0.098(12) -0.017(8) -0.011(7) -0.008(6)
C5A 0.055(8) 0.084(11) 0.094(14) -0.024(11) 0.005(8) -0.015(8)
C6A 0.077(10) 0.086(11) 0.072(12) -0.037(10) 0.008(9) -0.028(8)
C7A 0.076(10) 0.079(10) 0.072(12) -0.042(10) -0.001(9) -0.008(8)
C8A 0.044(7) 0.078(10) 0.088(13) -0.042(10) 0.011(8) -0.016(7)
S9A 0.073(2) 0.076(3) 0.092(3) -0.034(2) 0.007(2) -0.0149(19)
C10A 0.062(9) 0.082(12) 0.085(15) -0.033(11) 0.015(9) -0.008(8)
N11A 0.064(8) 0.072(9) 0.083(11) -0.028(8) -0.007(7) -0.020(7)
C12A 0.048(8) 0.092(11) 0.067(12) -0.036(9) 0.008(7) -0.016(7)
C13A 0.072(10) 0.080(10) 0.086(13) -0.040(10) -0.009(9) 0.001(8)
N14A 0.072(8) 0.080(10) 0.098(13) -0.037(10) -0.001(8) -0.019(7)
C15A 0.136(16) 0.102(13) 0.129(17) -0.068(13) -0.045(13) 0.021(12)
C16A 0.070(10) 0.139(15) 0.118(15) -0.068(13) -0.001(10) -0.021(10)
C17A 0.072(10) 0.112(13) 0.135(17) -0.046(13) -0.012(11) -0.025(9)
C18A 0.092(13) 0.088(12) 0.125(17) -0.011(12) 0.005(12) -0.006(10)
O19A 0.083(7) 0.081(7) 0.093(9) -0.038(7) 0.011(6) -0.019(6)
O20A 0.089(8) 0.081(8) 0.108(10) -0.016(7) -0.001(7) 0.007(6)
O21A 0.069(6) 0.093(8) 0.102(9) -0.052(7) 0.000(6) -0.009(6)
C22A 0.062(9) 0.091(11) 0.080(12) -0.040(10) 0.010(9) -0.023(8)
C23A 0.067(9) 0.088(11) 0.095(14) -0.040(10) 0.007(9) -0.026(8)
C24A 0.110(13) 0.095(12) 0.070(12) -0.032(10) 0.013(10) -0.020(10)
C25A 0.124(15) 0.099(12) 0.063(13) -0.017(10) -0.024(11) -0.032(11)
C26A 0.122(16) 0.130(17) 0.113(19) -0.010(15) 0.016(15) -0.045(13)
C27A 0.19(3) 0.16(2) 0.14(2) -0.037(18) -0.015(19) -0.064(19)
C1B 0.058(9) 0.074(10) 0.085(13) -0.039(11) 0.029(9) -0.029(7)
C2B 0.067(8) 0.055(9) 0.075(13) -0.028(8) -0.006(8) -0.009(7)
C3B 0.055(8) 0.065(9) 0.092(14) -0.036(10) 0.018(8) -0.013(7)
N4B 0.063(7) 0.079(8) 0.059(9) -0.034(7) 0.009(6) -0.024(6)
C5B 0.060(8) 0.057(8) 0.083(12) -0.030(9) -0.005(8) -0.001(7)
C6B 0.069(9) 0.088(11) 0.069(12) -0.031(10) 0.005(8) -0.032(8)
C7B 0.085(11) 0.076(10) 0.092(13) -0.052(11) 0.003(9) -0.015(8)
C8B 0.052(7) 0.060(9) 0.076(12) -0.021(8) -0.006(7) -0.010(6)
S9B 0.071(2) 0.060(2) 0.088(3) -0.031(2) 0.003(2) -0.0103(17)
C10B 0.060(9) 0.064(10) 0.082(13) -0.026(10) -0.024(9) -0.001(7)
N11B 0.067(7) 0.070(8) 0.074(10) -0.033(8) -0.006(7) -0.015(6)
C12B 0.063(8) 0.058(8) 0.090(12) -0.032(8) 0.004(8) -0.011(7)
C13B 0.054(8) 0.075(10) 0.090(12) -0.044(9) -0.005(8) -0.017(7)
N14B 0.064(7) 0.073(8) 0.071(10) -0.038(8) -0.003(7) -0.004(6)
C15B 0.091(11) 0.093(11) 0.104(14) -0.063(11) 0.012(10) -0.031(9)
C16B 0.047(8) 0.098(11) 0.104(13) -0.049(10) 0.000(8) -0.001(7)
C17B 0.073(10) 0.100(12) 0.096(13) -0.044(10) -0.013(9) -0.025(8)
C18B 0.075(10) 0.071(10) 0.095(13) -0.038(9) 0.011(9) -0.015(8)
O19B 0.092(7) 0.063(6) 0.088(8) -0.028(6) 0.000(6) -0.013(5)
O20B 0.077(7) 0.068(6) 0.103(9) -0.037(6) 0.000(7) -0.015(5)
O21B 0.061(6) 0.068(6) 0.110(10) -0.038(7) 0.013(6) -0.016(5)
C22B 0.070(9) 0.066(9) 0.066(11) -0.021(8) -0.004(8) -0.016(7)
C23B 0.077(10) 0.074(9) 0.095(9) -0.014(8) -0.001(8) -0.015(8)
C24B 0.10(2) 0.08(2) 0.091(13) -0.017(13) -0.011(13) -0.003(14)
C25B 0.14(3) 0.087(17) 0.105(16) -0.018(13) 0.011(17) -0.016(15)
C26B 0.10(2) 0.113(18) 0.10(2) -0.038(15) -0.01(2) -0.022(15)
C24C 0.062(15) 0.084(17) 0.093(10) -0.019(9) 0.000(10) -0.016(13)
C25C 0.064(13) 0.064(12) 0.082(11) -0.036(9) 0.009(10) -0.012(10)
C26C 0.149(19) 0.101(19) 0.084(12) -0.028(11) -0.003(11) -0.042(14)
C27B 0.166(17) 0.121(13) 0.114(12) -0.045(10) 0.025(11) -0.056(12)
C1L 0.102(14) 0.075(12) 0.16(2) -0.014(13) -0.002(14) -0.015(10)
Cl1 0.187(6) 0.120(4) 0.137(5) -0.047(4) -0.016(4) -0.036(4)
Cl2 0.137(5) 0.139(5) 0.164(6) -0.055(4) 0.004(4) -0.015(4)

loop_
_atom_type_symbol
_atom_type_description
_atom_type_scat_dispersion_real
_atom_type_scat_dispersion_imag
_atom_type_scat_source
C C 0.0181 0.0091 'International Tables Vol C Tables 4.2.6.8 and 6.1.1.4'
H H 0.0000 0.0000 'International Tables Vol C Tables 4.2.6.8 and 6.1.1.4'
N N 0.0311 0.0180 'International Tables Vol C Tables 4.2.6.8 and 6.1.1.4'
O O 0.0492 0.0322 'International Tables Vol C Tables 4.2.6.8 and 6.1.1.4'
S S 0.3331 0.5567 'International Tables Vol C Tables 4.2.6.8 and 6.1.1.4'
Cl Cl 0.3639 0.7018 'International Tables Vol C Tables 4.2.6.8 and 6.1.1.4'

loop_
_exptl_crystal_face_index_h
_exptl_crystal_face_index_k
_exptl_crystal_face_index_l
_exptl_crystal_face_perp_dist
1 0 0 0.0905
-1 0 0 0.0905
0 0 1 0.0120
0 0 -1 0.0120
0 2 1 0.0100
0 -2 -1 0.0100

loop_
_geom_angle_atom_site_label_1
_geom_angle_atom_site_label_2
_geom_angle_atom_site_label_3
_geom_angle
_geom_angle_site_symmetry_1
_geom_angle_site_symmetry_3
_geom_angle_publ_flag
O21A C1A N4A 118.5(15) . 2_666 ?
O21A C1A C2A 137.8(16) . . ?
N4A C1A C2A 103.6(13) 2_666 . ?
C3A C2A C2A 113(2) . 2_666 ?
C3A C2A C1A 140.3(14) . . ?
C2A C2A C1A 107.0(19) 2_666 . ?
C2A C3A N4A 106.8(15) . . ?
C2A C3A C5A 128.7(15) . . ?
N4A C3A C5A 124.4(16) . . ?
C3A N4A C22A 128.6(15) . . ?
C3A N4A C1A 109.9(14) . 2_666 ?
C22A N4A C1A 120.9(13) . 2_666 ?
C6A C5A C3A 122.7(15) . . ?
C6A C5A S9A 111.7(13) . . ?
C3A C5A S9A 125.4(13) . . ?
C5A C6A C7A 112.9(15) . . ?
C5A C6A H6A 123.6 . . ?
C7A C6A H6A 123.6 . . ?
C8A C7A C6A 111.5(15) . . ?
C8A C7A H7A 124.3 . . ?
C6A C7A H7A 124.3 . . ?
C7A C8A C10A 129.4(15) . . ?
C7A C8A S9A 112.8(13) . . ?
C10A C8A S9A 117.8(13) . . ?
C5A S9A C8A 91.1(9) . . ?
N14A C10A N11A 106.7(16) . . ?
N14A C10A C8A 127.8(16) . . ?
N11A C10A C8A 125.5(17) . . ?
O19A N11A C10A 125.5(15) . . ?
O19A N11A C12A 121.4(13) . . ?
C10A N11A C12A 112.9(14) . . ?
N11A C12A C13A 102.6(12) . . ?
N11A C12A C16A 108.8(12) . . ?
C13A C12A C16A 116.0(13) . . ?
N11A C12A C15A 110.3(13) . . ?
C13A C12A C15A 111.4(12) . . ?
C16A C12A C15A 107.5(13) . . ?
C17A C13A C18A 110.1(14) . . ?
C17A C13A N14A 104.5(13) . . ?
C18A C13A N14A 112.2(14) . . ?
C17A C13A C12A 115.7(13) . . ?
C18A C13A C12A 116.4(13) . . ?
N14A C13A C12A 96.5(12) . . ?
C10A N14A O20A 124.0(15) . . ?
C10A N14A C13A 115.3(14) . . ?
O20A N14A C13A 120.1(14) . . ?
C12A C15A H15A 109.5 . . ?
C12A C15A H15B 109.5 . . ?
H15A C15A H15B 109.5 . . ?
C12A C15A H15C 109.5 . . ?
H15A C15A H15C 109.5 . . ?
H15B C15A H15C 109.5 . . ?
C12A C16A H16A 109.5 . . ?
C12A C16A H16B 109.5 . . ?
H16A C16A H16B 109.5 . . ?
C12A C16A H16C 109.5 . . ?
H16A C16A H16C 109.5 . . ?
H16B C16A H16C 109.5 . . ?
C13A C17A H17A 109.5 . . ?
C13A C17A H17B 109.5 . . ?
H17A C17A H17B 109.5 . . ?
C13A C17A H17C 109.5 . . ?
H17A C17A H17C 109.5 . . ?
H17B C17A H17C 109.5 . . ?
C13A C18A H18A 109.5 . . ?
C13A C18A H18B 109.5 . . ?
H18A C18A H18B 109.5 . . ?
C13A C18A H18C 109.5 . . ?
H18A C18A H18C 109.5 . . ?
H18B C18A H18C 109.5 . . ?
N4A C22A C23A 115.7(12) . . ?
N4A C22A H22A 108.4 . . ?
C23A C22A H22A 108.4 . . ?
N4A C22A H22B 108.4 . . ?
C23A C22A H22B 108.4 . . ?
H22A C22A H22B 107.4 . . ?
C22A C23A C24A 112.6(12) . . ?
C22A C23A H23A 109.1 . . ?
C24A C23A H23A 109.1 . . ?
C22A C23A H23B 109.1 . . ?
C24A C23A H23B 109.1 . . ?
H23A C23A H23B 107.8 . . ?
C25A C24A C23A 113.5(14) . . ?
C25A C24A H24A 108.9 . . ?
C23A C24A H24A 108.9 . . ?
C25A C24A H24B 108.9 . . ?
C23A C24A H24B 108.9 . . ?
H24A C24A H24B 107.7 . . ?
C26A C25A C24A 114.3(15) . . ?
C26A C25A H25A 108.7 . . ?
C24A C25A H25A 108.7 . . ?
C26A C25A H25B 108.7 . . ?
C24A C25A H25B 108.7 . . ?
H25A C25A H25B 107.6 . . ?
C25A C26A C27A 120.2(19) . . ?
C25A C26A H26A 107.3 . . ?
C27A C26A H26A 107.3 . . ?
C25A C26A H26B 107.3 . . ?
C27A C26A H26B 107.3 . . ?
H26A C26A H26B 106.9 . . ?
C26A C27A H27A 109.5 . . ?
C26A C27A H27B 109.5 . . ?
H27A C27A H27B 109.5 . . ?
C26A C27A H27C 109.5 . . ?
H27A C27A H27C 109.5 . . ?
H27B C27A H27C 109.5 . . ?
O21B C1B N4B 121.2(15) . 2_566 ?
O21B C1B C2B 133.7(14) . . ?
N4B C1B C2B 105.1(14) 2_566 . ?
C2B C2B C3B 110.7(17) 2_566 . ?
C2B C2B C1B 106.1(15) 2_566 . ?
C3B C2B C1B 143.2(14) . . ?
N4B C3B C2B 106.9(13) . . ?
N4B C3B C5B 126.7(13) . . ?
C2B C3B C5B 126.4(15) . . ?
C3B N4B C1B 111.1(13) . 2_566 ?
C3B N4B C22B 129.9(12) . . ?
C1B N4B C22B 118.7(13) 2_566 . ?
C6B C5B C3B 124.1(13) . . ?
C6B C5B S9B 110.5(12) . . ?
C3B C5B S9B 125.4(12) . . ?
C5B C6B C7B 113.6(15) . . ?
C5B C6B H6B 123.2 . . ?
C7B C6B H6B 123.2 . . ?
C8B C7B C6B 109.7(15) . . ?
C8B C7B H7B 125.1 . . ?
C6B C7B H7B 125.1 . . ?
C7B C8B C10B 122.5(15) . . ?
C7B C8B S9B 114.4(11) . . ?
C10B C8B S9B 123.0(12) . . ?
C8B S9B C5B 91.7(8) . . ?
N11B C10B N14B 109.6(14) . . ?
N11B C10B C8B 128.3(14) . . ?
N14B C10B C8B 122.1(16) . . ?
O19B N11B C10B 127.1(13) . . ?
O19B N11B C12B 122.8(13) . . ?
C10B N11B C12B 109.8(13) . . ?
C13B C12B N11B 103.2(12) . . ?
C13B C12B C15B 117.5(11) . . ?
N11B C12B C15B 108.8(12) . . ?
C13B C12B C16B 113.8(12) . . ?
N11B C12B C16B 103.7(10) . . ?
C15B C12B C16B 108.7(12) . . ?
C12B C13B C18B 117.4(12) . . ?
C12B C13B N14B 98.7(11) . . ?
C18B C13B N14B 110.4(12) . . ?
C12B C13B C17B 112.6(12) . . ?
C18B C13B C17B 110.9(11) . . ?
N14B C13B C17B 105.6(11) . . ?
O20B N14B C10B 125.6(13) . . ?
O20B N14B C13B 121.9(12) . . ?
C10B N14B C13B 111.8(13) . . ?
C12B C15B H15D 109.5 . . ?
C12B C15B H15E 109.5 . . ?
H15D C15B H15E 109.5 . . ?
C12B C15B H15F 109.5 . . ?
H15D C15B H15F 109.5 . . ?
H15E C15B H15F 109.5 . . ?
C12B C16B H16D 109.5 . . ?
C12B C16B H16E 109.5 . . ?
H16D C16B H16E 109.5 . . ?
C12B C16B H16F 109.5 . . ?
H16D C16B H16F 109.5 . . ?
H16E C16B H16F 109.5 . . ?
C13B C17B H17D 109.5 . . ?
C13B C17B H17E 109.5 . . ?
H17D C17B H17E 109.5 . . ?
C13B C17B H17F 109.5 . . ?
H17D C17B H17F 109.5 . . ?
H17E C17B H17F 109.5 . . ?
C13B C18B H18D 109.5 . . ?
C13B C18B H18E 109.5 . . ?
H18D C18B H18E 109.5 . . ?
C13B C18B H18F 109.5 . . ?
H18D C18B H18F 109.5 . . ?
H18E C18B H18F 109.5 . . ?
N4B C22B C23B 114.8(12) . . ?
N4B C22B H22C 108.6 . . ?
C23B C22B H22C 108.6 . . ?
N4B C22B H22D 108.6 . . ?
C23B C22B H22D 108.6 . . ?
H22C C22B H22D 107.5 . . ?
C24C C23B C22B 117.5(18) . . ?
C22B C23B C24B 112(2) . . ?
C22B C23B H23C 109.2 . . ?
C24B C23B H23C 109.2 . . ?
C22B C23B H23D 109.2 . . ?
C24B C23B H23D 109.2 . . ?
H23C C23B H23D 107.9 . . ?
C24C C23B H23E 107.9 . . ?
C22B C23B H23E 107.9 . . ?
C24C C23B H23F 107.9 . . ?
C22B C23B H23F 107.9 . . ?
H23E C23B H23F 107.2 . . ?
C25B C24B C23B 119(4) . . ?
C25B C24B H24C 107.6 . . ?
C23B C24B H24C 107.6 . . ?
C25B C24B H24D 107.6 . . ?
C23B C24B H24D 107.6 . . ?
H24C C24B H24D 107.0 . . ?
C24B C25B C26B 111(5) . . ?
C24B C25B H25C 109.4 . . ?
C26B C25B H25C 109.4 . . ?
C24B C25B H25D 109.4 . . ?
C26B C25B H25D 109.4 . . ?
H25C C25B H25D 108.0 . . ?
C25B C26B C27B 106(4) . . ?
C25B C26B H26C 110.6 . . ?
C27B C26B H26C 110.6 . . ?
C25B C26B H26D 110.6 . . ?
C27B C26B H26D 110.6 . . ?
H26C C26B H26D 108.7 . . ?
C23B C24C C25C 120(3) . . ?
C23B C24C H24E 107.3 . . ?
C25C C24C H24E 107.3 . . ?
C23B C24C H24F 107.3 . . ?
C25C C24C H24F 107.3 . . ?
H24E C24C H24F 106.9 . . ?
C24C C25C C26C 117(2) . . ?
C24C C25C H25E 108.0 . . ?
C26C C25C H25E 108.0 . . ?
C24C C25C H25F 108.0 . . ?
C26C C25C H25F 108.0 . . ?
H25E C25C H25F 107.2 . . ?
C27B C26C C25C 108(3) . . ?
C27B C26C H26E 110.2 . . ?
C25C C26C H26E 110.2 . . ?
C27B C26C H26F 110.2 . . ?
C25C C26C H26F 110.2 . . ?
H26E C26C H26F 108.5 . . ?
C26B C27B H27D 109.5 . . ?
C26B C27B H27E 109.5 . . ?
H27D C27B H27E 109.5 . . ?
C26B C27B H27F 109.5 . . ?
H27D C27B H27F 109.5 . . ?
H27E C27B H27F 109.5 . . ?
C26C C27B H27G 109.5 . . ?
C26C C27B H27H 109.5 . . ?
H27G C27B H27H 109.5 . . ?
C26C C27B H27I 109.5 . . ?
H27G C27B H27I 109.5 . . ?
H27H C27B H27I 109.5 . . ?
Cl2 C1L Cl1 108.4(11) . . ?
Cl2 C1L H1LA 110.0 . . ?
Cl1 C1L H1LA 110.0 . . ?
Cl2 C1L H1LB 110.0 . . ?
Cl1 C1L H1LB 110.0 . . ?
H1LA C1L H1LB 108.4 . . ?

loop_
_geom_bond_atom_site_label_1
_geom_bond_atom_site_label_2
_geom_bond_distance
_geom_bond_site_symmetry_2
_geom_bond_publ_flag
C1A O21A 1.238(17) . ?
C1A N4A 1.457(19) 2_666 ?
C1A C2A 1.47(2) . ?
C2A C3A 1.36(2) . ?
C2A C2A 1.38(3) 2_666 ?
C3A N4A 1.402(18) . ?
C3A C5A 1.48(2) . ?
N4A C22A 1.414(18) . ?
N4A C1A 1.457(19) 2_666 ?
C5A C6A 1.406(19) . ?
C5A S9A 1.694(17) . ?
C6A C7A 1.426(19) . ?
C6A H6A 0.9500 . ?
C7A C8A 1.348(19) . ?
C7A H7A 0.9500 . ?
C8A C10A 1.43(2) . ?
C8A S9A 1.763(14) . ?
C10A N14A 1.309(19) . ?
C10A N11A 1.347(18) . ?
N11A O19A 1.284(14) . ?
N11A C12A 1.476(18) . ?
C12A C13A 1.558(19) . ?
C12A C16A 1.559(18) . ?
C12A C15A 1.57(2) . ?
C13A C17A 1.517(19) . ?
C13A C18A 1.52(2) . ?
C13A N14A 1.528(19) . ?
N14A O20A 1.310(15) . ?
C15A H15A 0.9800 . ?
C15A H15B 0.9800 . ?
C15A H15C 0.9800 . ?
C16A H16A 0.9800 . ?
C16A H16B 0.9800 . ?
C16A H16C 0.9800 . ?
C17A H17A 0.9800 . ?
C17A H17B 0.9800 . ?
C17A H17C 0.9800 . ?
C18A H18A 0.9800 . ?
C18A H18B 0.9800 . ?
C18A H18C 0.9800 . ?
C22A C23A 1.522(18) . ?
C22A H22A 0.9900 . ?
C22A H22B 0.9900 . ?
C23A C24A 1.56(2) . ?
C23A H23A 0.9900 . ?
C23A H23B 0.9900 . ?
C24A C25A 1.50(2) . ?
C24A H24A 0.9900 . ?
C24A H24B 0.9900 . ?
C25A C26A 1.43(2) . ?
C25A H25A 0.9900 . ?
C25A H25B 0.9900 . ?
C26A C27A 1.49(2) . ?
C26A H26A 0.9900 . ?
C26A H26B 0.9900 . ?
C27A H27A 0.9800 . ?
C27A H27B 0.9800 . ?
C27A H27C 0.9800 . ?
C1B O21B 1.258(17) . ?
C1B N4B 1.418(17) 2_566 ?
C1B C2B 1.46(2) . ?
C2B C2B 1.39(3) 2_566 ?
C2B C3B 1.397(18) . ?
C3B N4B 1.355(18) . ?
C3B C5B 1.47(2) . ?
N4B C1B 1.418(17) 2_566 ?
N4B C22B 1.446(16) . ?
C5B C6B 1.395(19) . ?
C5B S9B 1.712(13) . ?
C6B C7B 1.423(19) . ?
C6B H6B 0.9500 . ?
C7B C8B 1.371(18) . ?
C7B H7B 0.9500 . ?
C8B C10B 1.47(2) . ?
C8B S9B 1.694(16) . ?
C10B N11B 1.335(18) . ?
C10B N14B 1.338(17) . ?
N11B O19B 1.274(14) . ?
N11B C12B 1.523(16) . ?
C12B C13B 1.514(19) . ?
C12B C15B 1.526(19) . ?
C12B C16B 1.573(17) . ?
C13B C18B 1.526(18) . ?
C13B N14B 1.530(17) . ?
C13B C17B 1.571(17) . ?
N14B O20B 1.285(14) . ?
C15B H15D 0.9800 . ?
C15B H15E 0.9800 . ?
C15B H15F 0.9800 . ?
C16B H16D 0.9800 . ?
C16B H16E 0.9800 . ?
C16B H16F 0.9800 . ?
C17B H17D 0.9800 . ?
C17B H17E 0.9800 . ?
C17B H17F 0.9800 . ?
C18B H18D 0.9800 . ?
C18B H18E 0.9800 . ?
C18B H18F 0.9800 . ?
C22B C23B 1.500(17) . ?
C22B H22C 0.9900 . ?
C22B H22D 0.9900 . ?
C23B C24C 1.38(4) . ?
C23B C24B 1.69(5) . ?
C23B H23C 0.9900 . ?
C23B H23D 0.9900 . ?
C23B H23E 0.9900 . ?
C23B H23F 0.9900 . ?
C24B C25B 1.45(6) . ?
C24B H24C 0.9900 . ?
C24B H24D 0.9900 . ?
C25B C26B 1.52(7) . ?
C25B H25C 0.9900 . ?
C25B H25D 0.9900 . ?
C26B C27B 1.72(5) . ?
C26B H26C 0.9900 . ?
C26B H26D 0.9900 . ?
C24C C25C 1.54(4) . ?
C24C H24E 0.9900 . ?
C24C H24F 0.9900 . ?
C25C C26C 1.57(4) . ?
C25C H25E 0.9900 . ?
C25C H25F 0.9900 . ?
C26C C27B 1.46(4) . ?
C26C H26E 0.9900 . ?
C26C H26F 0.9900 . ?
C27B H27D 0.9800 . ?
C27B H27E 0.9800 . ?
C27B H27F 0.9800 . ?
C27B H27G 0.9800 . ?
C27B H27H 0.9800 . ?
C27B H27I 0.9800 . ?
C1L Cl2 1.766(17) . ?
C1L Cl1 1.803(18) . ?
C1L H1LA 0.9900 . ?
C1L H1LB 0.9900 . ?

loop_
_geom_torsion_atom_site_label_1
_geom_torsion_atom_site_label_2
_geom_torsion_atom_site_label_3
_geom_torsion_atom_site_label_4
_geom_torsion
_geom_torsion_site_symmetry_1
_geom_torsion_site_symmetry_2
_geom_torsion_site_symmetry_3
_geom_torsion_site_symmetry_4
_geom_torsion_publ_flag
O21A C1A C2A C3A 1(3) . . . . ?
N4A C1A C2A C3A -179.1(16) 2_666 . . . ?
O21A C1A C2A C2A -179.8(16) . . . 2_666 ?
N4A C1A C2A C2A -0.4(16) 2_666 . . 2_666 ?
C2A C2A C3A N4A 1.0(19) 2_666 . . . ?
C1A C2A C3A N4A 179.7(15) . . . . ?
C2A C2A C3A C5A 177.2(14) 2_666 . . . ?
C1A C2A C3A C5A -4(3) . . . . ?
C2A C3A N4A C22A -171.6(13) . . . . ?
C5A C3A N4A C22A 12(2) . . . . ?
C2A C3A N4A C1A -0.7(14) . . . 2_666 ?
C5A C3A N4A C1A -177.1(11) . . . 2_666 ?
C2A C3A C5A C6A 7(2) . . . . ?
N4A C3A C5A C6A -177.6(13) . . . . ?
C2A C3A C5A S9A -166.4(12) . . . . ?
N4A C3A C5A S9A 9.2(19) . . . . ?
C3A C5A C6A C7A -177.5(12) . . . . ?
S9A C5A C6A C7A -3.5(15) . . . . ?
C5A C6A C7A C8A 1.6(17) . . . . ?
C6A C7A C8A C10A 179.7(13) . . . . ?
C6A C7A C8A S9A 0.9(15) . . . . ?
C6A C5A S9A C8A 3.3(11) . . . . ?
C3A C5A S9A C8A 177.2(12) . . . . ?
C7A C8A S9A C5A -2.5(11) . . . . ?
C10A C8A S9A C5A 178.5(11) . . . . ?
C7A C8A C10A N14A 178.3(15) . . . . ?
S9A C8A C10A N14A -3(2) . . . . ?
C7A C8A C10A N11A -4(2) . . . . ?
S9A C8A C10A N11A 174.4(11) . . . . ?
N14A C10A N11A O19A 179.1(12) . . . . ?
C8A C10A N11A O19A 1(2) . . . . ?
N14A C10A N11A C12A 5.0(16) . . . . ?
C8A C10A N11A C12A -172.8(13) . . . . ?
O19A N11A C12A C13A 166.6(11) . . . . ?
C10A N11A C12A C13A -19.0(15) . . . . ?
O19A N11A C12A C16A -69.9(16) . . . . ?
C10A N11A C12A C16A 104.5(14) . . . . ?
O19A N11A C12A C15A 47.8(16) . . . . ?
C10A N11A C12A C15A -137.8(13) . . . . ?
N11A C12A C13A C17A -87.4(16) . . . . ?
C16A C12A C13A C17A 154.1(15) . . . . ?
C15A C12A C13A C17A 31(2) . . . . ?
N11A C12A C13A C18A 140.9(14) . . . . ?
C16A C12A C13A C18A 22(2) . . . . ?
C15A C12A C13A C18A -101.1(17) . . . . ?
N11A C12A C13A N14A 22.1(12) . . . . ?
C16A C12A C13A N14A -96.4(14) . . . . ?
C15A C12A C13A N14A 140.1(13) . . . . ?
N11A C10A N14A O20A -176.3(12) . . . . ?
C8A C10A N14A O20A 1(2) . . . . ?
N11A C10A N14A C13A 12.5(17) . . . . ?
C8A C10A N14A C13A -169.8(13) . . . . ?
C17A C13A N14A C10A 96.0(15) . . . . ?
C18A C13A N14A C10A -144.7(14) . . . . ?
C12A C13A N14A C10A -22.7(15) . . . . ?
C17A C13A N14A O20A -75.5(16) . . . . ?
C18A C13A N14A O20A 43.8(17) . . . . ?
C12A C13A N14A O20A 165.8(11) . . . . ?
C3A N4A C22A C23A -100.2(17) . . . . ?
C1A N4A C22A C23A 89.8(16) 2_666 . . . ?
N4A C22A C23A C24A 169.1(13) . . . . ?
C22A C23A C24A C25A 174.6(14) . . . . ?
C23A C24A C25A C26A 173.6(17) . . . . ?
C24A C25A C26A C27A -179.0(19) . . . . ?
O21B C1B C2B C2B 178.0(15) . . . 2_566 ?
N4B C1B C2B C2B 1.0(17) 2_566 . . 2_566 ?
O21B C1B C2B C3B -3(3) . . . . ?
N4B C1B C2B C3B -179.6(17) 2_566 . . . ?
C2B C2B C3B N4B 0.4(18) 2_566 . . . ?
C1B C2B C3B N4B -179.0(17) . . . . ?
C2B C2B C3B C5B -179.2(14) 2_566 . . . ?
C1B C2B C3B C5B 1(3) . . . . ?
C2B C3B N4B C1B -1.1(14) . . . 2_566 ?
C5B C3B N4B C1B 178.5(12) . . . 2_566 ?
C2B C3B N4B C22B -175.3(12) . . . . ?
C5B C3B N4B C22B 4(2) . . . . ?
N4B C3B C5B C6B -158.4(13) . . . . ?
C2B C3B C5B C6B 21(2) . . . . ?
N4B C3B C5B S9B 19.2(19) . . . . ?
C2B C3B C5B S9B -161.3(11) . . . . ?
C3B C5B C6B C7B 176.7(12) . . . . ?
S9B C5B C6B C7B -1.2(15) . . . . ?
C5B C6B C7B C8B -0.6(17) . . . . ?
C6B C7B C8B C10B 178.8(11) . . . . ?
C6B C7B C8B S9B 2.2(15) . . . . ?
C7B C8B S9B C5B -2.5(11) . . . . ?
C10B C8B S9B C5B -179.1(11) . . . . ?
C6B C5B S9B C8B 2.0(10) . . . . ?
C3B C5B S9B C8B -175.9(12) . . . . ?
C7B C8B C10B N11B 17(2) . . . . ?
S9B C8B C10B N11B -166.9(11) . . . . ?
C7B C8B C10B N14B -165.7(13) . . . . ?
S9B C8B C10B N14B 10.6(18) . . . . ?
N14B C10B N11B O19B -178.1(12) . . . . ?
C8B C10B N11B O19B 0(2) . . . . ?
N14B C10B N11B C12B -4.5(15) . . . . ?
C8B C10B N11B C12B 173.2(12) . . . . ?
O19B N11B C12B C13B -166.4(11) . . . . ?
C10B N11B C12B C13B 19.6(14) . . . . ?
O19B N11B C12B C15B -40.9(16) . . . . ?
C10B N11B C12B C15B 145.1(12) . . . . ?
O19B N11B C12B C16B 74.6(16) . . . . ?
C10B N11B C12B C16B -99.3(13) . . . . ?
N11B C12B C13B C18B -142.4(11) . . . . ?
C15B C12B C13B C18B 97.9(15) . . . . ?
C16B C12B C13B C18B -30.7(17) . . . . ?
N11B C12B C13B N14B -23.9(12) . . . . ?
C15B C12B C13B N14B -143.6(12) . . . . ?
C16B C12B C13B N14B 87.7(13) . . . . ?
N11B C12B C13B C17B 87.1(13) . . . . ?
C15B C12B C13B C17B -32.6(17) . . . . ?
C16B C12B C13B C17B -161.3(12) . . . . ?
N11B C10B N14B O20B 176.3(12) . . . . ?
C8B C10B N14B O20B -2(2) . . . . ?
N11B C10B N14B C13B -12.9(15) . . . . ?
C8B C10B N14B C13B 169.2(11) . . . . ?
C12B C13B N14B O20B -164.9(11) . . . . ?
C18B C13B N14B O20B -41.3(16) . . . . ?
C17B C13B N14B O20B 78.6(15) . . . . ?
C12B C13B N14B C10B 23.9(13) . . . . ?
C18B C13B N14B C10B 147.6(12) . . . . ?
C17B C13B N14B C10B -92.5(13) . . . . ?
C3B N4B C22B C23B -95.9(17) . . . . ?
C1B N4B C22B C23B 90.2(15) 2_566 . . . ?
N4B C22B C23B C24C -130(2) . . . . ?
N4B C22B C23B C24B -155(3) . . . . ?
C22B C23B C24B C25B 179(4) . . . . ?
C23B C24B C25B C26B -82(6) . . . . ?
C24B C25B C26B C27B -168(4) . . . . ?
C22B C23B C24C C25C 175(2) . . . . ?
C23B C24C C25C C26C 174(3) . . . . ?
C24C C25C C26C C27B 172(2) . . . . ?
